data_7059972
loop_
_publ_author_name
'Younes, Eyad A.'
'Hussein, Nour'
'Shtaiwi, Majed'
'Shahrokhi, Farshid'
'Abu Safieh, Kayed A.'
'Zhao, Yuming'

_publ_section_title
;
 N-(Cyano(naphthalen-1-yl)methyl)benzamides: synthesis, crystal
 structures, and colorimetric sensing of fluoride anions
;
_journal_issue 38
_journal_name_full 'New Journal of Chemistry'
_journal_page_first 16546
_journal_page_last 16556
_journal_paper_doi 10.1039/D0NJ03105D
_journal_volume 44
_journal_year 2020
_chemical_absolute_configuration ad
_chemical_formula_moiety 'C19 H13 N3 O3'
_chemical_formula_sum 'C19 H13 N3 O3'
_chemical_formula_weight 331.32
_space_group_crystal_system monoclinic
_space_group_IT_number 4
_space_group_name_Hall 'P 2yb'
_space_group_name_H-M_alt 'P 1 21 1'
_atom_sites_solution_hydrogens mixed
_atom_sites_solution_primary dual
_audit_creation_date 2020-02-18
_audit_creation_method
;
Olex2 1.2
(compiled 2018.05.29 svn.r3508 for OlexSys, GUI svn.r5506)
;
_audit_update_record
;
2020-05-26 deposited with the CCDC.	2020-09-04 downloaded from the CCDC.
;
_cell_angle_alpha 90
_cell_angle_beta 94.4463(8)
_cell_angle_gamma 90
_cell_formula_units_Z 2
_cell_length_a 4.98087(4)
_cell_length_b 14.03570(14)
_cell_length_c 11.32877(11)
_cell_measurement_reflns_used 13528
_cell_measurement_temperature 100(2)
_cell_measurement_theta_max 76.9070
_cell_measurement_theta_min 3.8670
_cell_volume 789.611(13)
_computing_cell_refinement 'CrysAlisPro 1.171.40.68a (Rigaku OD, 2019)'
_computing_data_collection 'CrysAlisPro 1.171.40.68a (Rigaku OD, 2019)'
_computing_data_reduction 'CrysAlisPro 1.171.40.68a (Rigaku OD, 2019)'
_computing_molecular_graphics 'Olex2 (Dolomanov et al., 2009)'
_computing_publication_material 'Olex2 (Dolomanov et al., 2009)'
_computing_structure_refinement 'ShelXL (Sheldrick, 2015)'
_computing_structure_solution 'ShelXT (Sheldrick, 2015)'
_diffrn_ambient_environment N~2~
_diffrn_ambient_temperature 100(2)
_diffrn_detector 'Hybrid Pixel Array Detector'
_diffrn_detector_area_resol_mean 10.0000
_diffrn_detector_type HyPix
_diffrn_measured_fraction_theta_full 1.000
_diffrn_measured_fraction_theta_max 0.993
_diffrn_measurement_details
;
List of Runs (angles in degrees, time in seconds):

  # Type    Start    End  Width  t~exp~   \w     \q     \k     \f   Frames
#--------------------------------------------------------------------------
  1  \w     33.00 119.00   0.50    0.05    --   47.82  57.00  90.00  172
  2  \w     91.00 178.00   0.50    0.30    --  107.75  61.00 120.00  174
  3  \w     95.00 178.00   0.50    0.30    --  107.75  45.00 150.00  166
  4  \w     85.00 178.00   0.50    0.30    --  107.75  77.00   0.00  186
  5  \w     95.00 178.00   0.50    0.30    --  107.75  30.00 120.00  166
  6  \w     95.00 178.00   0.50    0.30    --  107.75  45.00   0.00  166
  7  \w     95.00 178.00   0.50    0.30    --  107.75  30.00  90.00  166
  8  \w     88.00 178.00   0.50    0.30    --  107.75  70.00 -47.12  180
  9  \w     91.00 178.00   0.50    0.30    --  107.75  61.00 -90.00  174
 10  \w     95.00 178.00   0.50    0.30    --  107.75  45.00-150.00  166
 11  \w    -16.00  28.00   0.50    0.05    --  -47.82  19.00-150.00   88
 12  \w    -16.00  28.00   0.50    0.05    --  -47.82  19.00   0.00   88
 13  \w    -43.00 -14.00   0.50    0.30    --  -86.25  45.00  30.00   58
 14  \w   -113.00 -13.00   0.50    0.30    --  -86.25  87.00  18.00  200
 15  \w    -75.00  25.00   0.50    0.05    --  -47.82  87.00  18.00  200
 16  \w    101.00 178.00   0.50    0.30    --  107.75  87.00  18.00  154
 17  \w     95.00 178.00   0.50    0.30    --  107.75 125.00  60.00  166
 18  \w     95.00 178.00   0.50    0.30    --  107.75 125.00 120.00  166
 19  \w     35.00 112.00   0.50    0.30    --  107.75-125.00  60.00  154
 20  \w     35.00 112.00   0.50    0.30    --  107.75-125.00 -60.00  154
 21  \w     35.00 112.00   0.50    0.30    --  107.75-125.00 -90.00  154
 22  \w     35.00 106.00   0.50    0.30    --  107.75 -94.00-150.00  142
 23  \w     35.00 106.00   0.50    0.30    --  107.75 -94.00 -90.00  142
 24  \w     34.00  96.00   0.50    0.05    --   47.82-125.00-120.00  124
 25  \w    -21.00  75.00   0.50    0.05    --   47.82 -87.00 -98.00  192
 26  \w     35.00 135.00   0.50    0.30    --  107.75 -87.00 -98.00  200
 27  \w     35.00 106.00   0.50    0.30    --  107.75 -94.00 -30.00  142
 28  \w     35.00 106.00   0.50    0.30    --  107.75 -94.00 150.00  142
 29  \w     35.00 106.00   0.50    0.30    --  107.75 -94.00  90.00  142
 30  \w     35.00  79.00   0.50    0.30    --  107.75 -61.00 -30.00   88
 31  \w     35.00  79.00   0.50    0.30    --  107.75 -61.00 -90.00   88
 32  \w     35.00  79.00   0.50    0.30    --  107.75 -61.00-180.00   88
 33  \w     35.00  79.00   0.50    0.30    --  107.75 -61.00   0.00   88
 34  \w     35.00  79.00   0.50    0.30    --  107.75 -61.00  60.00   88
 35  \w     35.00  79.00   0.50    0.30    --  107.75 -61.00 120.00   88
 36  \w    -26.00  30.00   0.50    0.05    --   47.82 -19.00 -30.00  112
 37  \w   -119.00 -25.00   0.50    0.05    --  -47.82 -77.00 -60.00  188
 38  \w   -119.00 -25.00   0.50    0.05    --  -47.82 -77.00-180.00  188
 39  \w   -119.00 -25.00   0.50    0.05    --  -47.82 -77.00-150.00  188
 40  \w   -119.00 -25.00   0.50    0.05    --  -47.82 -77.00 -90.00  188
 41  \w   -119.00 -25.00   0.50    0.05    --  -47.82 -77.00 -30.00  188
 42  \w   -119.00 -25.00   0.50    0.05    --  -47.82 -77.00 120.00  188
 43  \w   -119.00 -25.00   0.50    0.05    --  -47.82 -77.00  90.00  188
 44  \w   -119.00 -25.00   0.50    0.05    --  -47.82 -77.00  30.00  188
 45  \w   -119.00 -33.00   0.50    0.05    --  -47.82 -57.00 -30.00  172
 46  \w   -159.00 -79.00   0.50    0.30    --  -86.25 -87.00 -98.00  160
 47  \w   -119.00 -73.00   0.50    0.05    --  -47.82-125.00 -30.00   92
 48  \w   -119.00 -73.00   0.50    0.05    --  -47.82-125.00  30.00   92
;
_diffrn_measurement_device 'four-circle diffractometer'
_diffrn_measurement_device_type 'XtaLAB Synergy, Dualflex, HyPix'
_diffrn_measurement_method '\w scans'
_diffrn_orient_matrix_type 'CrysAlisPro convention (1999,Acta A55,543-557)'
_diffrn_orient_matrix_UB_11 -0.0643672000
_diffrn_orient_matrix_UB_12 -0.0751427000
_diffrn_orient_matrix_UB_13 -0.0972535000
_diffrn_orient_matrix_UB_21 -0.2294073000
_diffrn_orient_matrix_UB_22 0.0633766000
_diffrn_orient_matrix_UB_23 -0.0548799000
_diffrn_orient_matrix_UB_31 0.1985214000
_diffrn_orient_matrix_UB_32 0.0488479000
_diffrn_orient_matrix_UB_33 -0.0783820000
_diffrn_radiation_monochromator mirror
_diffrn_radiation_probe x-ray
_diffrn_radiation_type CuK\a
_diffrn_radiation_wavelength 1.54184
_diffrn_reflns_av_R_equivalents 0.0548
_diffrn_reflns_av_unetI/netI 0.0295
_diffrn_reflns_Laue_measured_fraction_full 1.000
_diffrn_reflns_Laue_measured_fraction_max 0.993
_diffrn_reflns_limit_h_max 6
_diffrn_reflns_limit_h_min -6
_diffrn_reflns_limit_k_max 17
_diffrn_reflns_limit_k_min -17
_diffrn_reflns_limit_l_max 13
_diffrn_reflns_limit_l_min -14
_diffrn_reflns_number 19960
_diffrn_reflns_point_group_measured_fraction_full 1.000
_diffrn_reflns_point_group_measured_fraction_max 0.984
_diffrn_reflns_theta_full 67.684
_diffrn_reflns_theta_max 77.399
_diffrn_reflns_theta_min 3.914
_diffrn_source 'micro-focus sealed X-ray tube'
_diffrn_source_type 'PhotonJet (Cu) X-ray Source'
_exptl_absorpt_coefficient_mu 0.797
_exptl_absorpt_correction_T_max 0.95155
_exptl_absorpt_correction_T_min 0.95155
_exptl_absorpt_correction_type multi-scan
_exptl_absorpt_process_details
;
CrysAlisPro 1.171.40.68a (Rigaku Oxford Diffraction, 2019)
Spherical absorption correction
 using equivalent radius and absorption coefficient.
Empirical absorption correction using spherical harmonics,
 implemented in SCALE3 ABSPACK scaling algorithm.
;
_exptl_crystal_colour colourless
_exptl_crystal_colour_primary colourless
_exptl_crystal_density_diffrn 1.394
_exptl_crystal_description needle
_exptl_crystal_F_000 344
_exptl_crystal_recrystallization_method 'Re-crystallisation from solvent: Hexane and Chloroform'
_exptl_crystal_size_max 0.219
_exptl_crystal_size_mid 0.071
_exptl_crystal_size_min 0.06
_exptl_crystal_size_rad 0.053
_refine_diff_density_max 0.166
_refine_diff_density_min -0.220
_refine_diff_density_rms 0.037
_refine_ls_abs_structure_details
;
 Flack x determined using 1487 quotients [(I+)-(I-)]/[(I+)+(I-)]
 (Parsons, Flack and Wagner, Acta Cryst. B69 (2013) 249-259).
;
_refine_ls_abs_structure_Flack -0.01(10)
_refine_ls_extinction_method none
_refine_ls_goodness_of_fit_ref 1.064
_refine_ls_hydrogen_treatment mixed
_refine_ls_matrix_type full
_refine_ls_number_parameters 230
_refine_ls_number_reflns 3300
_refine_ls_number_restraints 1
_refine_ls_restrained_S_all 1.063
_refine_ls_R_factor_all 0.0314
_refine_ls_R_factor_gt 0.0309
_refine_ls_shift/su_max 0.000
_refine_ls_shift/su_mean 0.000
_refine_ls_structure_factor_coef Fsqd
_refine_ls_weighting_details 'w=1/[\s^2^(Fo^2^)+(0.0405P)^2^+0.1253P] where P=(Fo^2^+2Fc^2^)/3'
_refine_ls_weighting_scheme calc
_refine_ls_wR_factor_gt 0.0785
_refine_ls_wR_factor_ref 0.0791
_reflns_Friedel_coverage 0.900
_reflns_Friedel_fraction_full 1.000
_reflns_Friedel_fraction_max 0.973
_reflns_number_gt 3242
_reflns_number_total 3300
_reflns_threshold_expression 'I > 2\s(I)'
_cod_data_source_file d0nj03105d2.cif
_cod_data_source_block n2
_cod_depositor_comments 'Adding full bibliography for 7059971--7059973.cif.'
_cod_original_cell_volume 789.610(13)
_cod_database_code 7059972
_shelx_shelxl_version_number 2018/3
_chemical_oxdiff_formula C19H14N2O
_shelx_space_group_comment
;
The symmetry employed for this shelxl refinement is uniquely defined
by the following loop, which should always be used as a source of
symmetry information in preference to the above space-group names.
They are only intended as comments.
;
_shelx_estimated_absorpt_t_max 0.954
_shelx_estimated_absorpt_t_min 0.845
_diffrn_oxdiff_digest_frames
;
015033dbaa6088fb2d60ac4f111bbb2deb00121efc1
;
_reflns_odcompleteness_completeness 99.94
_reflns_odcompleteness_iscentric 1
_reflns_odcompleteness_theta 74.33
_olex2_refinement_description
;
1. Fixed Uiso
 At 1.2 times of:
  All C(H) groups
2.a Ternary CH refined with riding coordinates:
 C11(H11)
2.b Aromatic/amide H refined with riding coordinates:
 C3(H3), C4(H4), C5(H5), C6(H6), C8(H8), C9(H9), C10(H10), C15(H15), C16(H16),
 C18(H18), C19(H19)
;
_olex2_submission_special_instructions 'No special instructions were received'
_oxdiff_exptl_absorpt_empirical_details
;
Empirical correction (ABSPACK) includes:
- Absorption correction using spherical harmonics
- Frame scaling
;
_oxdiff_exptl_absorpt_empirical_full_max 1.311
_oxdiff_exptl_absorpt_empirical_full_min 0.836

loop_
_space_group_symop_operation_xyz
'x, y, z'
'-x, y+1/2, -z'

loop_
_atom_site_label
_atom_site_type_symbol
_atom_site_fract_x
_atom_site_fract_y
_atom_site_fract_z
_atom_site_U_iso_or_equiv
_atom_site_adp_type
_atom_site_occupancy
_atom_site_site_symmetry_order
_atom_site_calc_flag
_atom_site_refinement_flags_posn
_atom_site_refinement_flags_adp
_atom_site_refinement_flags_occupancy
_atom_site_disorder_assembly
_atom_site_disorder_group
O1 O 0.2268(3) 0.57250(11) 0.72654(13) 0.0248(3) Uani 1 1 d . . . . .
O2 O 0.9804(4) 0.21677(16) 1.0699(2) 0.0628(7) Uani 1 1 d . . . . .
O3 O 0.6329(5) 0.14849(12) 0.98866(17) 0.0483(5) Uani 1 1 d . . . . .
N1 N 0.5510(5) 0.85080(14) 0.81839(18) 0.0384(5) Uani 1 1 d . . . . .
N2 N 0.6593(3) 0.62199(12) 0.73102(14) 0.0200(3) Uani 1 1 d . . . . .
N3 N 0.7757(4) 0.21794(13) 1.00554(16) 0.0296(4) Uani 1 1 d . . . . .
C1 C 0.7710(4) 0.73306(14) 0.57205(17) 0.0200(4) Uani 1 1 d . . . . .
C2 C 0.7686(4) 0.67195(14) 0.47117(17) 0.0202(4) Uani 1 1 d . . . . .
C3 C 0.5883(4) 0.59413(14) 0.45293(19) 0.0251(4) Uani 1 1 d . . . . .
H3 H 0.464313 0.580507 0.510296 0.030 Uiso 1 1 calc R . . . .
C4 C 0.5905(5) 0.53836(16) 0.3538(2) 0.0305(5) Uani 1 1 d . . . . .
H4 H 0.465094 0.487592 0.342236 0.037 Uiso 1 1 calc R . . . .
C5 C 0.7765(5) 0.55542(17) 0.2688(2) 0.0335(5) Uani 1 1 d . . . . .
H5 H 0.779773 0.515218 0.201448 0.040 Uiso 1 1 calc R . . . .
C6 C 0.9522(4) 0.62982(17) 0.28333(18) 0.0300(5) Uani 1 1 d . . . . .
H6 H 1.078209 0.640706 0.226004 0.036 Uiso 1 1 calc R . . . .
C7 C 0.9496(4) 0.69136(14) 0.38301(18) 0.0234(4) Uani 1 1 d . . . . .
C8 C 1.1189(4) 0.77207(16) 0.39545(18) 0.0267(4) Uani 1 1 d . . . . .
H8 H 1.240695 0.784972 0.336961 0.032 Uiso 1 1 calc R . . . .
C9 C 1.1102(4) 0.83191(16) 0.4903(2) 0.0269(4) Uani 1 1 d . . . . .
H9 H 1.220652 0.887152 0.495943 0.032 Uiso 1 1 calc R . . . .
C10 C 0.9365(4) 0.81143(14) 0.58003(18) 0.0223(4) Uani 1 1 d . . . . .
H10 H 0.934274 0.852419 0.646676 0.027 Uiso 1 1 calc R . . . .
C11 C 0.5841(4) 0.70990(15) 0.66815(17) 0.0211(4) Uani 1 1 d . . . . .
H11 H 0.399795 0.700302 0.628390 0.025 Uiso 1 1 calc R . . . .
C12 C 0.5671(4) 0.78924(15) 0.75322(18) 0.0266(4) Uani 1 1 d . . . . .
C13 C 0.4666(4) 0.56000(13) 0.75741(16) 0.0187(4) Uani 1 1 d . . . . .
C14 C 0.5587(4) 0.47190(14) 0.82381(16) 0.0189(4) Uani 1 1 d . . . . .
C15 C 0.7874(4) 0.47039(14) 0.90356(17) 0.0212(4) Uani 1 1 d . . . . .
H15 H 0.893385 0.526260 0.916227 0.025 Uiso 1 1 calc R . . . .
C16 C 0.8594(4) 0.38729(15) 0.96412(18) 0.0235(4) Uani 1 1 d . . . . .
H16 H 1.013442 0.385392 1.019018 0.028 Uiso 1 1 calc R . . . .
C17 C 0.7008(4) 0.30693(14) 0.94256(18) 0.0225(4) Uani 1 1 d . . . . .
C18 C 0.4726(4) 0.30643(15) 0.86482(18) 0.0243(4) Uani 1 1 d . . . . .
H18 H 0.366922 0.250437 0.852656 0.029 Uiso 1 1 calc R . . . .
C19 C 0.4028(4) 0.39016(15) 0.80519(17) 0.0226(4) Uani 1 1 d . . . . .
H19 H 0.247145 0.391769 0.751147 0.027 Uiso 1 1 calc R . . . .
H2 H 0.837(6) 0.609(2) 0.745(3) 0.038(7) Uiso 1 1 d . . . . .

loop_
_atom_site_aniso_label
_atom_site_aniso_U_11
_atom_site_aniso_U_22
_atom_site_aniso_U_33
_atom_site_aniso_U_23
_atom_site_aniso_U_13
_atom_site_aniso_U_12
O1 0.0144(6) 0.0265(7) 0.0335(7) 0.0040(6) 0.0012(5) 0.0018(5)
O2 0.0421(10) 0.0426(11) 0.0987(17) 0.0393(12) -0.0260(11) -0.0067(9)
O3 0.0777(14) 0.0204(8) 0.0444(10) 0.0089(7) -0.0116(9) -0.0114(9)
N1 0.0613(14) 0.0262(10) 0.0289(10) 0.0041(8) 0.0126(9) 0.0120(9)
N2 0.0151(7) 0.0191(8) 0.0257(8) 0.0045(6) 0.0012(6) 0.0020(6)
N3 0.0336(9) 0.0230(9) 0.0329(9) 0.0084(8) 0.0074(7) 0.0025(8)
C1 0.0179(8) 0.0199(9) 0.0219(9) 0.0034(7) -0.0004(7) 0.0037(7)
C2 0.0190(8) 0.0181(9) 0.0232(9) 0.0027(7) -0.0014(7) 0.0043(7)
C3 0.0253(9) 0.0198(10) 0.0296(10) 0.0010(8) -0.0021(8) 0.0013(7)
C4 0.0349(11) 0.0208(10) 0.0343(11) -0.0031(9) -0.0070(9) 0.0018(8)
C5 0.0423(12) 0.0289(11) 0.0281(10) -0.0048(9) -0.0053(9) 0.0107(10)
C6 0.0324(10) 0.0348(12) 0.0231(9) 0.0023(9) 0.0032(8) 0.0107(9)
C7 0.0226(9) 0.0249(10) 0.0225(9) 0.0052(8) -0.0005(7) 0.0057(7)
C8 0.0234(9) 0.0312(11) 0.0257(10) 0.0105(8) 0.0036(7) 0.0020(8)
C9 0.0231(9) 0.0236(10) 0.0336(10) 0.0089(8) -0.0001(8) -0.0034(8)
C10 0.0216(8) 0.0191(9) 0.0256(9) 0.0021(8) -0.0015(7) 0.0015(7)
C11 0.0195(8) 0.0183(9) 0.0253(9) 0.0028(8) 0.0011(7) 0.0031(7)
C12 0.0318(10) 0.0223(10) 0.0267(9) 0.0074(8) 0.0081(8) 0.0080(8)
C13 0.0172(8) 0.0191(9) 0.0200(8) -0.0022(7) 0.0027(6) 0.0003(7)
C14 0.0172(8) 0.0182(9) 0.0220(9) 0.0015(7) 0.0053(7) 0.0016(7)
C15 0.0203(8) 0.0191(9) 0.0242(9) 0.0010(7) 0.0024(7) -0.0020(7)
C16 0.0205(9) 0.0253(10) 0.0245(9) 0.0047(8) 0.0011(7) 0.0018(8)
C17 0.0254(9) 0.0187(9) 0.0242(9) 0.0027(7) 0.0069(7) 0.0031(7)
C18 0.0262(9) 0.0200(9) 0.0273(9) -0.0012(8) 0.0054(7) -0.0038(8)
C19 0.0210(9) 0.0225(10) 0.0243(9) -0.0008(8) 0.0017(7) -0.0011(7)

loop_
_atom_type_symbol
_atom_type_description
_atom_type_scat_dispersion_real
_atom_type_scat_dispersion_imag
_atom_type_scat_source
C C 0.0181 0.0091 'International Tables Vol C Tables 4.2.6.8 and 6.1.1.4'
H H 0.0000 0.0000 'International Tables Vol C Tables 4.2.6.8 and 6.1.1.4'
N N 0.0311 0.0180 'International Tables Vol C Tables 4.2.6.8 and 6.1.1.4'
O O 0.0492 0.0322 'International Tables Vol C Tables 4.2.6.8 and 6.1.1.4'

loop_
_exptl_crystal_face_index_h
_exptl_crystal_face_index_k
_exptl_crystal_face_index_l
_exptl_crystal_face_perp_dist
-2 1 1 0.1160
2 -1 -1 0.0871
0 -1 0 0.0375
1 -1 -2 0.0699
-1 0 2 0.1041
0 0 1 0.0346
0 0 -1 0.0253
-1 -2 -1 0.1013
1 2 1 0.0920
3 5 -2 0.0891
0 6 -6 0.0224
0 8 -4 0.0184
0 8 4 0.0373
0 -6 6 0.0422
0 -8 -4 0.0261

loop_
_geom_angle_atom_site_label_1
_geom_angle_atom_site_label_2
_geom_angle_atom_site_label_3
_geom_angle
_geom_angle_site_symmetry_1
_geom_angle_site_symmetry_3
_geom_angle_publ_flag
C11 N2 H2 117(2) . . ?
C13 N2 C11 119.65(16) . . ?
C13 N2 H2 123(2) . . ?
O2 N3 O3 122.8(2) . . ?
O2 N3 C17 118.37(19) . . ?
O3 N3 C17 118.80(18) . . ?
C2 C1 C11 118.47(17) . . ?
C10 C1 C2 120.10(17) . . ?
C10 C1 C11 121.43(18) . . ?
C3 C2 C1 123.01(18) . . ?
C3 C2 C7 118.26(18) . . ?
C7 C2 C1 118.71(17) . . ?
C2 C3 H3 119.5 . . ?
C4 C3 C2 120.9(2) . . ?
C4 C3 H3 119.5 . . ?
C3 C4 H4 119.6 . . ?
C3 C4 C5 120.8(2) . . ?
C5 C4 H4 119.6 . . ?
C4 C5 H5 120.1 . . ?
C6 C5 C4 119.8(2) . . ?
C6 C5 H5 120.1 . . ?
C5 C6 H6 119.5 . . ?
C5 C6 C7 121.0(2) . . ?
C7 C6 H6 119.5 . . ?
C6 C7 C2 119.10(19) . . ?
C8 C7 C2 119.29(18) . . ?
C8 C7 C6 121.60(19) . . ?
C7 C8 H8 119.5 . . ?
C9 C8 C7 121.07(18) . . ?
C9 C8 H8 119.5 . . ?
C8 C9 H9 120.1 . . ?
C8 C9 C10 119.89(19) . . ?
C10 C9 H9 120.1 . . ?
C1 C10 C9 120.86(19) . . ?
C1 C10 H10 119.6 . . ?
C9 C10 H10 119.6 . . ?
N2 C11 C1 112.46(15) . . ?
N2 C11 H11 107.3 . . ?
N2 C11 C12 110.12(16) . . ?
C1 C11 H11 107.3 . . ?
C12 C11 C1 111.99(17) . . ?
C12 C11 H11 107.3 . . ?
N1 C12 C11 179.2(2) . . ?
O1 C13 N2 122.52(18) . . ?
O1 C13 C14 120.79(17) . . ?
N2 C13 C14 116.66(15) . . ?
C15 C14 C13 122.57(17) . . ?
C19 C14 C13 117.26(16) . . ?
C19 C14 C15 120.15(18) . . ?
C14 C15 H15 120.0 . . ?
C16 C15 C14 119.94(18) . . ?
C16 C15 H15 120.0 . . ?
C15 C16 H16 120.8 . . ?
C15 C16 C17 118.36(17) . . ?
C17 C16 H16 120.8 . . ?
C16 C17 N3 118.99(18) . . ?
C18 C17 N3 118.00(18) . . ?
C18 C17 C16 123.00(18) . . ?
C17 C18 H18 121.0 . . ?
C17 C18 C19 117.96(19) . . ?
C19 C18 H18 121.0 . . ?
C14 C19 H19 119.7 . . ?
C18 C19 C14 120.58(18) . . ?
C18 C19 H19 119.7 . . ?

loop_
_geom_bond_atom_site_label_1
_geom_bond_atom_site_label_2
_geom_bond_distance
_geom_bond_site_symmetry_2
_geom_bond_publ_flag
O1 C13 1.231(2) . ?
O2 N3 1.206(3) . ?
O3 N3 1.213(3) . ?
N1 C12 1.143(3) . ?
N2 C11 1.459(2) . ?
N2 C13 1.346(2) . ?
N2 H2 0.91(3) . ?
N3 C17 1.472(3) . ?
C1 C2 1.428(3) . ?
C1 C10 1.373(3) . ?
C1 C11 1.521(3) . ?
C2 C3 1.419(3) . ?
C2 C7 1.423(3) . ?
C3 H3 0.9500 . ?
C3 C4 1.370(3) . ?
C4 H4 0.9500 . ?
C4 C5 1.408(3) . ?
C5 H5 0.9500 . ?
C5 C6 1.364(4) . ?
C6 H6 0.9500 . ?
C6 C7 1.423(3) . ?
C7 C8 1.413(3) . ?
C8 H8 0.9500 . ?
C8 C9 1.367(3) . ?
C9 H9 0.9500 . ?
C9 C10 1.414(3) . ?
C10 H10 0.9500 . ?
C11 H11 1.0000 . ?
C11 C12 1.479(3) . ?
C13 C14 1.500(3) . ?
C14 C15 1.398(3) . ?
C14 C19 1.392(3) . ?
C15 H15 0.9500 . ?
C15 C16 1.386(3) . ?
C16 H16 0.9500 . ?
C16 C17 1.388(3) . ?
C17 C18 1.383(3) . ?
C18 H18 0.9500 . ?
C18 C19 1.386(3) . ?
C19 H19 0.9500 . ?

loop_
_geom_hbond_atom_site_label_D
_geom_hbond_atom_site_label_H
_geom_hbond_atom_site_label_A
_geom_hbond_distance_DH
_geom_hbond_distance_HA
_geom_hbond_distance_DA
_geom_hbond_angle_DHA
_geom_hbond_site_symmetry_A
_geom_hbond_publ_flag
N2 H2 O1 0.91(3) 2.03(3) 2.915(2) 164(3) 1_655 yes

loop_
_geom_torsion_atom_site_label_1
_geom_torsion_atom_site_label_2
_geom_torsion_atom_site_label_3
_geom_torsion_atom_site_label_4
_geom_torsion
_geom_torsion_site_symmetry_1
_geom_torsion_site_symmetry_2
_geom_torsion_site_symmetry_3
_geom_torsion_site_symmetry_4
_geom_torsion_publ_flag
O1 C13 C14 C15 -151.19(18) . . . . ?
O1 C13 C14 C19 27.5(3) . . . . ?
O2 N3 C17 C16 -3.4(3) . . . . ?
O2 N3 C17 C18 177.1(2) . . . . ?
O3 N3 C17 C16 178.20(19) . . . . ?
O3 N3 C17 C18 -1.3(3) . . . . ?
N2 C13 C14 C15 30.7(3) . . . . ?
N2 C13 C14 C19 -150.64(17) . . . . ?
N3 C17 C18 C19 -179.74(17) . . . . ?
C1 C2 C3 C4 178.94(19) . . . . ?
C1 C2 C7 C6 178.81(18) . . . . ?
C1 C2 C7 C8 -2.3(3) . . . . ?
C2 C1 C10 C9 -1.2(3) . . . . ?
C2 C1 C11 N2 67.3(2) . . . . ?
C2 C1 C11 C12 -168.05(16) . . . . ?
C2 C3 C4 C5 1.6(3) . . . . ?
C2 C7 C8 C9 -0.4(3) . . . . ?
C3 C2 C7 C6 -3.0(3) . . . . ?
C3 C2 C7 C8 175.95(18) . . . . ?
C3 C4 C5 C6 -1.8(3) . . . . ?
C4 C5 C6 C7 -0.5(3) . . . . ?
C5 C6 C7 C2 2.9(3) . . . . ?
C5 C6 C7 C8 -176.04(19) . . . . ?
C6 C7 C8 C9 178.50(19) . . . . ?
C7 C2 C3 C4 0.8(3) . . . . ?
C7 C8 C9 C10 2.3(3) . . . . ?
C8 C9 C10 C1 -1.5(3) . . . . ?
C10 C1 C2 C3 -175.05(18) . . . . ?
C10 C1 C2 C7 3.1(3) . . . . ?
C10 C1 C11 N2 -113.6(2) . . . . ?
C10 C1 C11 C12 11.0(2) . . . . ?
C11 N2 C13 O1 2.9(3) . . . . ?
C11 N2 C13 C14 -179.07(16) . . . . ?
C11 C1 C2 C3 4.0(3) . . . . ?
C11 C1 C2 C7 -177.85(16) . . . . ?
C11 C1 C10 C9 179.71(18) . . . . ?
C13 N2 C11 C1 -137.74(18) . . . . ?
C13 N2 C11 C12 96.6(2) . . . . ?
C13 C14 C15 C16 178.70(17) . . . . ?
C13 C14 C19 C18 -178.96(16) . . . . ?
C14 C15 C16 C17 0.5(3) . . . . ?
C15 C14 C19 C18 -0.3(3) . . . . ?
C15 C16 C17 N3 179.55(17) . . . . ?
C15 C16 C17 C18 -0.9(3) . . . . ?
C16 C17 C18 C19 0.8(3) . . . . ?
C17 C18 C19 C14 -0.1(3) . . . . ?
C19 C14 C15 C16 0.1(3) . . . . ?

loop_
_exptl_oxdiff_crystal_face_indexfrac_h
_exptl_oxdiff_crystal_face_indexfrac_k
_exptl_oxdiff_crystal_face_indexfrac_l
_exptl_oxdiff_crystal_face_x
_exptl_oxdiff_crystal_face_y
_exptl_oxdiff_crystal_face_z
-1.9995 1.0067 1.0040 -0.0446 0.4674 -0.4265
1.9995 -1.0067 -1.0040 0.0446 -0.4674 0.4265
-0.0004 -0.9998 -0.0005 0.0752 -0.0632 -0.0489
0.9989 -1.0027 -2.0022 0.2058 -0.1828 0.3063
-0.9993 0.0028 2.0017 -0.1306 0.1196 -0.3552
0.0004 -0.0004 1.0000 -0.0972 -0.0550 -0.0783
-0.0004 0.0004 -1.0000 0.0972 0.0550 0.0783
-1.0013 -1.9956 -0.9992 0.3116 0.1581 -0.2179
1.0013 1.9956 0.9992 -0.3116 -0.1581 0.2179
2.6698 4.9624 -1.5594 -0.3931 -0.2124 0.8946
0.1333 5.9531 -5.5639 0.0852 0.6521 0.7534
0.1404 7.6703 -3.9672 -0.1996 0.6716 0.7135
-0.1696 7.8604 3.7147 -0.9410 0.3332 0.0591
-0.0865 -5.9508 5.5620 -0.0882 -0.6625 -0.7438
-0.0823 -7.5308 -4.1054 0.9704 -0.2331 -0.0624
